data_4087626
loop_
_publ_author_name
'Al\'os, Joaqu\'in'
'Esteruelas, Miguel A.'
'Oliv\'an, Montserrat'
'O\~nate, Enrique'
'Puylaert, Pim'

_publ_section_title
;
 C--H Bond Activation Reactions in Ketones and Aldehydes Promoted by
 POP-Pincer Osmium and Ruthenium Complexes
;
_journal_issue 20
_journal_name_full Organometallics
_journal_page_first 4908
_journal_paper_doi 10.1021/acs.organomet.5b00416
_journal_volume 34
_journal_year 2015
_chemical_formula_sum 'C28 H42 O2 Os P2'
_chemical_formula_weight 662.76
_space_group_IT_number 14
_space_group_name_Hall '-P 2ybc'
_space_group_name_H-M_alt 'P 1 21/c 1'
_symmetry_cell_setting monoclinic
_symmetry_space_group_name_H-M 'P 1 21/c 1'
_atom_sites_solution_hydrogens geom
_atom_sites_solution_primary direct
_atom_sites_solution_secondary difmap
_audit_creation_method SHELXL-97
_cell_angle_alpha 90.00
_cell_angle_beta 103.089(4)
_cell_angle_gamma 90.00
_cell_formula_units_Z 4
_cell_length_a 10.770(3)
_cell_length_b 16.065(4)
_cell_length_c 16.500(4)
_cell_measurement_reflns_used 4199
_cell_measurement_temperature 100(2)
_cell_measurement_theta_max 28
_cell_measurement_theta_min 2
_cell_volume 2780.7(12)
_computing_cell_refinement 'SAINT+ v. 7.56a (Bruker AXS, 2008)'
_computing_data_collection 'apex2 v. 7.0 (Bruker AXS, 2009)'
_computing_data_reduction 'SAINT+ v. 7.56a (Bruker AXS, 2008)'
_computing_molecular_graphics 'XP, SHELXTL v. 6.14 (Bruker, 2000)'
_computing_publication_material 'XCIF, SHELXTL v. 6.14 (Bruker, 2000)'
_computing_structure_refinement 'SHELXL-97 (Sheldrick, 1997)'
_computing_structure_solution 'SHELXS-97 (Sheldrick, 1990)'
_diffrn_ambient_temperature 100(2)
_diffrn_detector_area_resol_mean 8.33
_diffrn_measured_fraction_theta_full 1.000
_diffrn_measured_fraction_theta_max 0.935
_diffrn_measurement_device_type 'Bruker APEX CCD system'
_diffrn_measurement_method '\w rotations with narrow frames'
_diffrn_radiation_monochromator graphite
_diffrn_radiation_source 'fine-focus sealed tube'
_diffrn_radiation_type MoK\a
_diffrn_radiation_wavelength 0.71073
_diffrn_reflns_av_R_equivalents 0.0573
_diffrn_reflns_av_sigmaI/netI 0.0694
_diffrn_reflns_limit_h_max 15
_diffrn_reflns_limit_h_min -14
_diffrn_reflns_limit_k_max 22
_diffrn_reflns_limit_k_min -22
_diffrn_reflns_limit_l_max 23
_diffrn_reflns_limit_l_min -21
_diffrn_reflns_number 24464
_diffrn_reflns_theta_full 27.50
_diffrn_reflns_theta_max 30.37
_diffrn_reflns_theta_min 1.79
_exptl_absorpt_coefficient_mu 4.723
_exptl_absorpt_correction_T_max 0.862
_exptl_absorpt_correction_T_min 0.656
_exptl_absorpt_correction_type multi-scan
_exptl_absorpt_process_details
;
Absorption correction performed with SADABS program. This is based on the
method of Blessing: Blessing, R. H., Acta Crystallogr., Sect. A 1995, 51, 33.

SADABS: Area-Detector Absorption Correction. Bruker-AXS 
within SAINT+ package, v. 7.56a (2008).
;
_exptl_crystal_colour yellow
_exptl_crystal_density_diffrn 1.583
_exptl_crystal_density_method 'not measured'
_exptl_crystal_description 'irregular block'
_exptl_crystal_F_000 1328
_exptl_crystal_size_max 0.17
_exptl_crystal_size_mid 0.16
_exptl_crystal_size_min 0.11
_refine_diff_density_max 2.946
_refine_diff_density_min -1.460
_refine_diff_density_rms 0.167
_refine_ls_extinction_method none
_refine_ls_goodness_of_fit_ref 0.959
_refine_ls_hydrogen_treatment mixed
_refine_ls_matrix_type full
_refine_ls_number_parameters 314
_refine_ls_number_reflns 7839
_refine_ls_number_restraints 2
_refine_ls_restrained_S_all 0.959
_refine_ls_R_factor_all 0.0740
_refine_ls_R_factor_gt 0.0433
_refine_ls_shift/su_max 0.002
_refine_ls_shift/su_mean 0.000
_refine_ls_structure_factor_coef Fsqd
_refine_ls_weighting_details 'calc w=1/[\s^2^(Fo^2^)+(0.0519P)^2^+0.0000P] where P=(Fo^2^+2Fc^2^)/3'
_refine_ls_weighting_scheme calc
_refine_ls_wR_factor_gt 0.0927
_refine_ls_wR_factor_ref 0.1046
_reflns_number_gt 5322
_reflns_number_total 7839
_reflns_threshold_expression >2sigma(I)
_cod_data_source_file om5b00416_si_002.cif
_cod_data_source_block 21-enriquen60
_cod_original_cell_volume 2780.8(13)
_cod_original_sg_symbol_H-M P21/c
_cod_database_code 4087626
_shelx_f_squared_multiplier 1.000

loop_
_symmetry_equiv_pos_as_xyz
'x, y, z'
'-x, y+1/2, -z+1/2'
'-x, -y, -z'
'x, -y-1/2, z-1/2'

loop_
_atom_site_label
_atom_site_type_symbol
_atom_site_fract_x
_atom_site_fract_y
_atom_site_fract_z
_atom_site_U_iso_or_equiv
_atom_site_adp_type
_atom_site_occupancy
_atom_site_symmetry_multiplicity
_atom_site_calc_flag
_atom_site_refinement_flags
Os Os 0.294810(19) 0.081891(12) 0.785200(12) 0.02760(7) Uani 1 1 d D
H01 H 0.425(3) 0.035(3) 0.822(3) 0.033 Uiso 1 1 d D
H02 H 0.168(3) 0.132(3) 0.747(3) 0.033 Uiso 1 1 d D
P1 P 0.18821(13) -0.01582(8) 0.84388(8) 0.0282(3) Uani 1 1 d .
P2 P 0.37274(13) 0.15741(8) 0.68981(9) 0.0291(3) Uani 1 1 d .
O1 O 0.2438(3) -0.0059(2) 0.6762(2) 0.0266(7) Uani 1 1 d .
O2 O 0.3727(5) 0.1935(3) 0.9321(3) 0.0615(13) Uani 1 1 d .
C1 C 0.1681(5) -0.0755(3) 0.6821(3) 0.0271(10) Uani 1 1 d .
C2 C 0.1362(5) -0.0886(3) 0.7583(3) 0.0285(11) Uani 1 1 d .
C3 C 0.0635(5) -0.1589(3) 0.7659(4) 0.0371(13) Uani 1 1 d .
H3 H 0.0421 -0.1703 0.8176 0.045 Uiso 1 1 calc R
C4 C 0.0228(6) -0.2115(4) 0.7006(4) 0.0449(15) Uani 1 1 d .
H4 H -0.0282 -0.2584 0.7065 0.054 Uiso 1 1 calc R
C5 C 0.0557(6) -0.1965(3) 0.6256(4) 0.0434(14) Uani 1 1 d .
H5 H 0.0261 -0.2336 0.5804 0.052 Uiso 1 1 calc R
C6 C 0.1306(5) -0.1292(3) 0.6141(3) 0.0313(11) Uani 1 1 d .
C7 C 0.1761(6) -0.1164(3) 0.5350(3) 0.0362(13) Uani 1 1 d .
C8 C 0.3049(6) -0.1629(4) 0.5448(4) 0.0518(17) Uani 1 1 d .
H8A H 0.3641 -0.1441 0.5956 0.078 Uiso 1 1 calc R
H8B H 0.3410 -0.1512 0.4966 0.078 Uiso 1 1 calc R
H8C H 0.2907 -0.2230 0.5483 0.078 Uiso 1 1 calc R
C9 C 0.0809(7) -0.1499(4) 0.4590(4) 0.0586(19) Uani 1 1 d .
H9A H 0.0717 -0.2102 0.4647 0.088 Uiso 1 1 calc R
H9B H 0.1119 -0.1381 0.4087 0.088 Uiso 1 1 calc R
H9C H -0.0019 -0.1229 0.4548 0.088 Uiso 1 1 calc R
C10 C 0.2045(5) -0.0240(3) 0.5266(3) 0.0334(12) Uani 1 1 d .
C11 C 0.2478(5) 0.0245(3) 0.5965(3) 0.0287(11) Uani 1 1 d .
C12 C 0.3012(5) 0.1029(3) 0.5941(3) 0.0326(12) Uani 1 1 d .
C13 C 0.3032(6) 0.1349(4) 0.5152(4) 0.0473(16) Uani 1 1 d .
H13 H 0.3424 0.1871 0.5107 0.057 Uiso 1 1 calc R
C14 C 0.2485(8) 0.0910(4) 0.4443(4) 0.062(2) Uani 1 1 d .
H14 H 0.2434 0.1154 0.3912 0.074 Uiso 1 1 calc R
C15 C 0.2018(7) 0.0129(4) 0.4497(4) 0.0514(17) Uani 1 1 d .
H15 H 0.1667 -0.0170 0.4001 0.062 Uiso 1 1 calc R
C16 C 0.0366(5) 0.0108(4) 0.8738(3) 0.0366(13) Uani 1 1 d .
H16 H 0.0116 -0.0375 0.9050 0.044 Uiso 1 1 calc R
C17 C 0.0570(7) 0.0865(4) 0.9315(4) 0.0509(17) Uani 1 1 d .
H17A H 0.0826 0.1343 0.9022 0.076 Uiso 1 1 calc R
H17B H 0.1241 0.0742 0.9810 0.076 Uiso 1 1 calc R
H17C H -0.0225 0.0995 0.9483 0.076 Uiso 1 1 calc R
C18 C -0.0718(6) 0.0278(4) 0.7987(4) 0.0468(15) Uani 1 1 d .
H18A H -0.1453 0.0500 0.8174 0.070 Uiso 1 1 calc R
H18B H -0.0960 -0.0240 0.7679 0.070 Uiso 1 1 calc R
H18C H -0.0438 0.0686 0.7623 0.070 Uiso 1 1 calc R
C19 C 0.2711(6) -0.0845(3) 0.9307(4) 0.0399(13) Uani 1 1 d .
H19 H 0.2064 -0.1244 0.9429 0.048 Uiso 1 1 calc R
C20 C 0.3236(7) -0.0372(5) 1.0086(4) 0.064(2) Uani 1 1 d .
H20A H 0.3695 -0.0754 1.0514 0.096 Uiso 1 1 calc R
H20B H 0.2535 -0.0110 1.0281 0.096 Uiso 1 1 calc R
H20C H 0.3821 0.0058 0.9975 0.096 Uiso 1 1 calc R
C21 C 0.3732(6) -0.1356(4) 0.9036(4) 0.0534(17) Uani 1 1 d .
H21A H 0.4359 -0.0982 0.8881 0.080 Uiso 1 1 calc R
H21B H 0.3339 -0.1701 0.8557 0.080 Uiso 1 1 calc R
H21C H 0.4158 -0.1715 0.9496 0.080 Uiso 1 1 calc R
C22 C 0.3319(5) 0.2685(3) 0.6689(4) 0.0354(12) Uani 1 1 d .
H22 H 0.3871 0.2911 0.6328 0.042 Uiso 1 1 calc R
C23 C 0.3578(8) 0.3182(4) 0.7495(5) 0.073(2) Uani 1 1 d .
H23A H 0.3369 0.3768 0.7371 0.109 Uiso 1 1 calc R
H23B H 0.4481 0.3132 0.7773 0.109 Uiso 1 1 calc R
H23C H 0.3053 0.2964 0.7860 0.109 Uiso 1 1 calc R
C24 C 0.1944(6) 0.2809(4) 0.6244(4) 0.0476(16) Uani 1 1 d .
H24A H 0.1389 0.2523 0.6551 0.071 Uiso 1 1 calc R
H24B H 0.1806 0.2579 0.5681 0.071 Uiso 1 1 calc R
H24C H 0.1746 0.3405 0.6213 0.071 Uiso 1 1 calc R
C25 C 0.5444(5) 0.1529(4) 0.6865(4) 0.0409(14) Uani 1 1 d .
H25 H 0.5563 0.1858 0.6374 0.049 Uiso 1 1 calc R
C26 C 0.5813(6) 0.0628(4) 0.6745(6) 0.065(2) Uani 1 1 d .
H26A H 0.6705 0.0605 0.6702 0.097 Uiso 1 1 calc R
H26B H 0.5264 0.0406 0.6235 0.097 Uiso 1 1 calc R
H26C H 0.5706 0.0295 0.7222 0.097 Uiso 1 1 calc R
C27 C 0.6267(6) 0.1901(5) 0.7631(5) 0.0600(19) Uani 1 1 d .
H27A H 0.6085 0.1631 0.8124 0.090 Uiso 1 1 calc R
H27B H 0.6089 0.2498 0.7648 0.090 Uiso 1 1 calc R
H27C H 0.7166 0.1818 0.7625 0.090 Uiso 1 1 calc R
C28 C 0.3409(6) 0.1503(4) 0.8731(4) 0.0416(14) Uani 1 1 d .

loop_
_atom_site_aniso_label
_atom_site_aniso_U_11
_atom_site_aniso_U_22
_atom_site_aniso_U_33
_atom_site_aniso_U_23
_atom_site_aniso_U_13
_atom_site_aniso_U_12
Os 0.03164(12) 0.02473(11) 0.02833(11) -0.00252(8) 0.01076(8) -0.00277(9)
P1 0.0333(7) 0.0272(7) 0.0272(7) 0.0019(5) 0.0133(5) 0.0021(5)
P2 0.0278(7) 0.0228(6) 0.0405(8) -0.0002(5) 0.0155(6) -0.0014(5)
O1 0.0300(19) 0.0266(18) 0.0262(19) 0.0001(14) 0.0123(15) -0.0054(14)
O2 0.079(4) 0.047(3) 0.055(3) -0.019(2) 0.009(3) -0.002(2)
C1 0.025(2) 0.025(3) 0.033(3) 0.002(2) 0.011(2) -0.003(2)
C2 0.031(3) 0.023(2) 0.034(3) -0.001(2) 0.012(2) -0.002(2)
C3 0.037(3) 0.034(3) 0.046(3) 0.000(2) 0.022(3) -0.006(2)
C4 0.045(4) 0.034(3) 0.061(4) -0.007(3) 0.024(3) -0.018(3)
C5 0.048(4) 0.034(3) 0.049(4) -0.012(3) 0.012(3) -0.017(3)
C6 0.032(3) 0.029(3) 0.034(3) -0.006(2) 0.009(2) -0.001(2)
C7 0.046(3) 0.032(3) 0.032(3) -0.009(2) 0.012(3) 0.001(3)
C8 0.062(4) 0.045(4) 0.057(4) 0.009(3) 0.031(3) 0.022(3)
C9 0.073(5) 0.063(5) 0.037(4) -0.014(3) 0.007(3) -0.017(4)
C10 0.041(3) 0.033(3) 0.030(3) -0.002(2) 0.016(2) 0.004(2)
C11 0.031(3) 0.032(3) 0.027(3) 0.001(2) 0.016(2) 0.000(2)
C12 0.038(3) 0.029(3) 0.037(3) 0.003(2) 0.021(2) 0.001(2)
C13 0.067(5) 0.037(3) 0.045(4) 0.007(3) 0.029(3) -0.005(3)
C14 0.099(6) 0.061(5) 0.030(3) 0.005(3) 0.027(4) -0.004(4)
C15 0.075(5) 0.053(4) 0.030(3) 0.001(3) 0.021(3) -0.007(3)
C16 0.040(3) 0.039(3) 0.037(3) 0.008(2) 0.022(3) 0.004(2)
C17 0.069(5) 0.049(4) 0.043(4) 0.002(3) 0.029(3) 0.020(3)
C18 0.037(3) 0.054(4) 0.052(4) 0.006(3) 0.017(3) 0.011(3)
C19 0.047(4) 0.039(3) 0.035(3) 0.011(3) 0.012(3) 0.005(3)
C20 0.068(5) 0.080(5) 0.040(4) 0.004(4) 0.003(3) 0.019(4)
C21 0.059(4) 0.047(4) 0.052(4) 0.004(3) 0.006(3) 0.020(3)
C22 0.036(3) 0.024(3) 0.050(4) 0.005(2) 0.018(3) -0.001(2)
C23 0.091(6) 0.041(4) 0.077(6) -0.023(4) 0.002(4) 0.011(4)
C24 0.047(4) 0.038(3) 0.059(4) 0.009(3) 0.015(3) 0.014(3)
C25 0.028(3) 0.043(3) 0.056(4) 0.007(3) 0.017(3) 0.006(2)
C26 0.033(4) 0.056(4) 0.112(7) 0.004(4) 0.031(4) 0.011(3)
C27 0.035(4) 0.070(5) 0.074(5) 0.004(4) 0.009(3) -0.002(3)
C28 0.053(4) 0.033(3) 0.039(3) -0.003(3) 0.012(3) 0.000(3)

loop_
_atom_type_symbol
_atom_type_description
_atom_type_scat_dispersion_real
_atom_type_scat_dispersion_imag
_atom_type_scat_source
C C 0.0033 0.0016 'International Tables Vol C Tables 4.2.6.8 and 6.1.1.4'
H H 0.0000 0.0000 'International Tables Vol C Tables 4.2.6.8 and 6.1.1.4'
P P 0.1023 0.0942 'International Tables Vol C Tables 4.2.6.8 and 6.1.1.4'
Os Os -1.2165 7.6030 'International Tables Vol C Tables 4.2.6.8 and 6.1.1.4'
O O 0.0106 0.0060 'International Tables Vol C Tables 4.2.6.8 and 6.1.1.4'

loop_
_geom_angle_atom_site_label_1
_geom_angle_atom_site_label_2
_geom_angle_atom_site_label_3
_geom_angle
C28 Os O1 178.0(2)
C28 Os P1 98.72(19)
O1 Os P1 81.56(8)
C28 Os P2 98.81(19)
O1 Os P2 81.03(9)
P1 Os P2 162.14(5)
C28 Os H01 85.5(18)
O1 Os H01 92.5(18)
P1 Os H01 89.8(18)
P2 Os H01 95.0(18)
C28 Os H02 93.5(18)
O1 Os H02 88.4(18)
P1 Os H02 92.5(18)
P2 Os H02 83.0(18)
H01 Os H02 178(2)
C2 P1 C16 102.6(3)
C2 P1 C19 103.0(3)
C16 P1 C19 103.2(3)
C2 P1 Os 102.01(16)
C16 P1 Os 120.69(18)
C19 P1 Os 122.1(2)
C12 P2 C22 105.4(3)
C12 P2 C25 100.6(3)
C22 P2 C25 103.2(3)
C12 P2 Os 101.13(17)
C22 P2 Os 121.99(18)
C25 P2 Os 121.3(2)
C1 O1 C11 118.8(4)
C1 O1 Os 119.0(3)
C11 O1 Os 118.3(3)
C2 C1 C6 123.0(4)
C2 C1 O1 116.8(4)
C6 C1 O1 120.2(4)
C1 C2 C3 117.5(5)
C1 C2 P1 120.5(4)
C3 C2 P1 122.0(4)
C4 C3 C2 121.2(5)
C4 C3 H3 119.4
C2 C3 H3 119.4
C3 C4 C5 119.9(5)
C3 C4 H4 120.1
C5 C4 H4 120.1
C4 C5 C6 122.2(5)
C4 C5 H5 118.9
C6 C5 H5 118.9
C5 C6 C1 116.2(5)
C5 C6 C7 122.5(5)
C1 C6 C7 121.1(5)
C6 C7 C9 111.9(5)
C6 C7 C10 108.9(4)
C9 C7 C10 112.2(5)
C6 C7 C8 107.6(5)
C9 C7 C8 109.4(5)
C10 C7 C8 106.6(5)
C7 C8 H8A 109.5
C7 C8 H8B 109.5
H8A C8 H8B 109.5
C7 C8 H8C 109.5
H8A C8 H8C 109.5
H8B C8 H8C 109.5
C7 C9 H9A 109.5
C7 C9 H9B 109.5
H9A C9 H9B 109.5
C7 C9 H9C 109.5
H9A C9 H9C 109.5
H9B C9 H9C 109.5
C11 C10 C15 116.9(5)
C11 C10 C7 120.5(5)
C15 C10 C7 122.2(5)
C10 C11 C12 123.4(5)
C10 C11 O1 120.4(4)
C12 C11 O1 116.1(4)
C11 C12 C13 116.9(5)
C11 C12 P2 120.6(4)
C13 C12 P2 122.5(4)
C14 C13 C12 120.4(6)
C14 C13 H13 119.8
C12 C13 H13 119.8
C15 C14 C13 120.5(6)
C15 C14 H14 119.7
C13 C14 H14 119.7
C14 C15 C10 121.3(6)
C14 C15 H15 119.3
C10 C15 H15 119.3
C18 C16 C17 109.8(5)
C18 C16 P1 112.5(4)
C17 C16 P1 109.7(4)
C18 C16 H16 108.3
C17 C16 H16 108.3
P1 C16 H16 108.3
C16 C17 H17A 109.5
C16 C17 H17B 109.5
H17A C17 H17B 109.5
C16 C17 H17C 109.5
H17A C17 H17C 109.5
H17B C17 H17C 109.5
C16 C18 H18A 109.5
C16 C18 H18B 109.5
H18A C18 H18B 109.5
C16 C18 H18C 109.5
H18A C18 H18C 109.5
H18B C18 H18C 109.5
C20 C19 C21 111.8(5)
C20 C19 P1 112.4(4)
C21 C19 P1 110.3(4)
C20 C19 H19 107.4
C21 C19 H19 107.4
P1 C19 H19 107.4
C19 C20 H20A 109.5
C19 C20 H20B 109.5
H20A C20 H20B 109.5
C19 C20 H20C 109.5
H20A C20 H20C 109.5
H20B C20 H20C 109.5
C19 C21 H21A 109.5
C19 C21 H21B 109.5
H21A C21 H21B 109.5
C19 C21 H21C 109.5
H21A C21 H21C 109.5
H21B C21 H21C 109.5
C24 C22 C23 108.7(5)
C24 C22 P2 112.5(4)
C23 C22 P2 110.7(4)
C24 C22 H22 108.2
C23 C22 H22 108.2
P2 C22 H22 108.2
C22 C23 H23A 109.5
C22 C23 H23B 109.5
H23A C23 H23B 109.5
C22 C23 H23C 109.5
H23A C23 H23C 109.5
H23B C23 H23C 109.5
C22 C24 H24A 109.5
C22 C24 H24B 109.5
H24A C24 H24B 109.5
C22 C24 H24C 109.5
H24A C24 H24C 109.5
H24B C24 H24C 109.5
C27 C25 C26 111.5(6)
C27 C25 P2 111.2(4)
C26 C25 P2 109.3(4)
C27 C25 H25 108.2
C26 C25 H25 108.2
P2 C25 H25 108.2
C25 C26 H26A 109.5
C25 C26 H26B 109.5
H26A C26 H26B 109.5
C25 C26 H26C 109.5
H26A C26 H26C 109.5
H26B C26 H26C 109.5
C25 C27 H27A 109.5
C25 C27 H27B 109.5
H27A C27 H27B 109.5
C25 C27 H27C 109.5
H27A C27 H27C 109.5
H27B C27 H27C 109.5
O2 C28 Os 178.3(6)

loop_
_geom_bond_atom_site_label_1
_geom_bond_atom_site_label_2
_geom_bond_distance
Os C28 1.798(6)
Os O1 2.253(3)
Os P1 2.2854(13)
Os P2 2.2918(13)
Os H01 1.586(10)
Os H02 1.592(10)
P1 C2 1.821(5)
P1 C16 1.860(5)
P1 C19 1.868(6)
P2 C12 1.818(6)
P2 C22 1.852(5)
P2 C25 1.864(5)
O1 C1 1.400(5)
O1 C11 1.412(6)
O2 C28 1.181(7)
C1 C2 1.392(7)
C1 C6 1.401(7)
C2 C3 1.396(7)
C3 C4 1.362(8)
C3 H3 0.9500
C4 C5 1.384(8)
C4 H4 0.9500
C5 C6 1.387(7)
C5 H5 0.9500
C6 C7 1.507(7)
C7 C9 1.527(8)
C7 C10 1.528(8)
C7 C8 1.552(8)
C8 H8A 0.9800
C8 H8B 0.9800
C8 H8C 0.9800
C9 H9A 0.9800
C9 H9B 0.9800
C9 H9C 0.9800
C10 C11 1.383(7)
C10 C15 1.394(7)
C11 C12 1.390(7)
C12 C13 1.403(7)
C13 C14 1.379(9)
C13 H13 0.9500
C14 C15 1.362(9)
C14 H14 0.9500
C15 H15 0.9500
C16 C18 1.523(8)
C16 C17 1.530(8)
C16 H16 1.0000
C17 H17A 0.9800
C17 H17B 0.9800
C17 H17C 0.9800
C18 H18A 0.9800
C18 H18B 0.9800
C18 H18C 0.9800
C19 C20 1.490(9)
C19 C21 1.518(8)
C19 H19 1.0000
C20 H20A 0.9800
C20 H20B 0.9800
C20 H20C 0.9800
C21 H21A 0.9800
C21 H21B 0.9800
C21 H21C 0.9800
C22 C24 1.509(8)
C22 C23 1.522(8)
C22 H22 1.0000
C23 H23A 0.9800
C23 H23B 0.9800
C23 H23C 0.9800
C24 H24A 0.9800
C24 H24B 0.9800
C24 H24C 0.9800
C25 C27 1.495(9)
C25 C26 1.525(8)
C25 H25 1.0000
C26 H26A 0.9800
C26 H26B 0.9800
C26 H26C 0.9800
C27 H27A 0.9800
C27 H27B 0.9800
C27 H27C 0.9800
